data_4111449
loop_
_publ_author_name
'Dennis G. H. Hetterscheid'
'Jasper Kaiser'
'Eduard Reijerse'
'Theo P. J. Peters'
'Simone Thewissen'
'Arno N. J. Blok'
'Jan M. M. Smits'
'Ren\'e de Gelder'
'Bas de Bruin'

_publ_contact_author
;
        Dr. B. de Bruin
        Department of Metal-Organic Chemistry
        Institute for Molecules and Materials
        Radboud University Nijmegen
        Toernooiveld 1
        NL-6525 ED  Nijmegen
        The Netherlands
;
_publ_contact_author_email BdeBruin@sci.kun.nl
_publ_contact_author_fax '031 024 3553450'
_publ_contact_author_phone '031 024 3652464'
_publ_section_title
;
 IrII(ethene): Metal or Carbon Radical?
;
_journal_name_full 'Journal of the American Chemical Society'
_journal_page_first 1895
_journal_page_last 1905
_journal_paper_doi 10.1021/ja0439470
_journal_volume 127
_journal_year 2005
_chemical_formula_sum 'C21 H24 Cl F6 Ir N4 P'
_chemical_formula_weight 705.06
_chemical_name_systematic
;
 ?
;
_space_group_IT_number 14
_symmetry_cell_setting monoclinic
_symmetry_space_group_name_Hall '-P 2yn'
_symmetry_space_group_name_H-M 'P 1 21/n 1'
_atom_sites_solution_hydrogens geom
_atom_sites_solution_primary direct
_atom_sites_solution_secondary difmap
_audit_creation_date 2002-11-06
_audit_creation_method 'SHELXL, adapted and expanded'
_cell_angle_alpha 90.00
_cell_angle_beta 94.8074(9)
_cell_angle_gamma 90.00
_cell_formula_units_Z 4
_cell_length_a 10.5432(2)
_cell_length_b 16.3409(3)
_cell_length_c 13.4964(3)
_cell_measurement_reflns_used 41246
_cell_measurement_temperature 150(2)
_cell_measurement_theta_max 27.400
_cell_measurement_theta_min 1.960
_cell_volume 2317.05(8)
_computing_data_collection 'Nonius "Collect" program suite'
_computing_data_reduction 'Nonius "DENZO SMN" program suite'
_computing_molecular_graphics
;
PLATON (Spek, 2003),
;
_computing_structure_refinement 'SHELXL-97 (Sheldrick, 1997)'
_computing_structure_solution
;
DIRDIF (Beurskens et al., 1996),
PATTY (Beurskens et al., 1987)
;
_diffrn_ambient_temperature 150(2)
_diffrn_detector_area_resol_mean 18.4
_diffrn_measured_fraction_theta_full 1.00
_diffrn_measurement_device 'Nonius KappaCCD on rotating anode'
_diffrn_measurement_method 'area detector \f and \w scan'
_diffrn_radiation_monochromator graphite
_diffrn_radiation_source 'fine-focus sealed tube'
_diffrn_radiation_type MoK\a
_diffrn_radiation_wavelength 0.71073
_diffrn_reflns_av_R_equivalents 0.0913
_diffrn_reflns_av_sigmaI/netI 0.0553
_diffrn_reflns_limit_h_max 13
_diffrn_reflns_limit_h_min -13
_diffrn_reflns_limit_k_max 20
_diffrn_reflns_limit_k_min -21
_diffrn_reflns_limit_l_max 17
_diffrn_reflns_limit_l_min -17
_diffrn_reflns_number 41246
_diffrn_reflns_theta_full 27.40
_diffrn_reflns_theta_max 27.40
_diffrn_reflns_theta_min 1.96
_diffrn_standards_decay_% 0.000
_diffrn_standards_interval_time 0
_diffrn_standards_number 0
_exptl_absorpt_coefficient_mu 6.013
_exptl_absorpt_correction_T_max 0.486
_exptl_absorpt_correction_T_min 0.375
_exptl_absorpt_correction_type multi-scan
_exptl_absorpt_process_details 'multiscan (Nonius DENZO SMN)'
_exptl_crystal_colour 'light yellow'
_exptl_crystal_density_diffrn 2.021
_exptl_crystal_description 'rough fragment'
_exptl_crystal_F_000 1364
_exptl_crystal_size_max 0.18
_exptl_crystal_size_mid 0.14
_exptl_crystal_size_min 0.12
_refine_diff_density_max 1.832
_refine_diff_density_min -1.015
_refine_diff_density_rms 0.141
_refine_ls_extinction_method none
_refine_ls_goodness_of_fit_all 1.023
_refine_ls_goodness_of_fit_ref 1.023
_refine_ls_hydrogen_treatment mixed
_refine_ls_matrix_type full
_refine_ls_number_parameters 315
_refine_ls_number_reflns 5253
_refine_ls_number_restraints 0
_refine_ls_restrained_S_all 1.023
_refine_ls_R_factor_all 0.0536
_refine_ls_R_factor_gt 0.0285
_refine_ls_R_factor_obs 0.0285
_refine_ls_shift/esd_max 0.001
_refine_ls_shift/esd_mean 0.000
_refine_ls_shift/su_max 0.001
_refine_ls_shift/su_mean 0.000
_refine_ls_structure_factor_coef Fsqd
_refine_ls_weighting_details
;
w=1/[\s^2^(Fo^2^)+(0.0192P)^2^+1.1943P] where P=(Fo^2^+2Fc^2^)/3
;
_refine_ls_weighting_scheme calc
_refine_ls_wR_factor_all 0.0582
_refine_ls_wR_factor_gt 0.0528
_refine_ls_wR_factor_obs 0.0528
_refine_ls_wR_factor_ref 0.0582
_reflns_number_gt 3981
_reflns_number_observed 3981
_reflns_number_total 5253
_reflns_observed_criterion >2sigma(I)
_reflns_threshold_expression >2sigma(I)
_cod_data_source_file ja0439470si20041116_095112_7.cif
_cod_data_source_block TYUE7B
_cod_original_sg_symbol_H-M 'P 21/n'
_cod_database_code 4111449

loop_
_symmetry_equiv_pos_as_xyz
'x, y, z'
'-x+1/2, y+1/2, -z+1/2'
'-x, -y, -z'
'x-1/2, -y-1/2, z-1/2'

loop_
_atom_site_label
_atom_site_type_symbol
_atom_site_fract_x
_atom_site_fract_y
_atom_site_fract_z
_atom_site_U_iso_or_equiv
_atom_site_adp_type
_atom_site_occupancy
_atom_site_calc_flag
_atom_site_refinement_flags
Ir1 Ir 0.178661(15) 0.070629(9) 0.105989(11) 0.01778(6) Uani 1 d .
C1 C 0.0014(4) 0.0259(3) 0.0468(3) 0.0204(9) Uani 1 d .
H1A H -0.033(4) -0.002(2) 0.102(3) 0.024 Uiso 1 d .
H1B H -0.046(4) 0.075(2) 0.037(3) 0.024 Uiso 1 d .
Cl1 Cl 0.15018(12) 0.16226(7) -0.03102(8) 0.0380(3) Uani 1 d .
N1 N 0.2665(3) -0.02658(19) 0.0383(2) 0.0189(8) Uani 1 d .
N2 N 0.0766(3) 0.13992(19) 0.1968(2) 0.0203(8) Uani 1 d .
N3 N 0.3519(3) 0.1231(2) 0.1969(2) 0.0211(8) Uani 1 d .
N4 N 0.1916(3) -0.00976(18) 0.2224(2) 0.0170(7) Uani 1 d .
C11 C 0.1711(4) -0.0935(2) 0.1767(3) 0.0250(10) Uani 1 d .
H11A H 0.0791 -0.1030 0.1599 0.030 Uiso 1 calc R
H11B H 0.2031 -0.1360 0.2248 0.030 Uiso 1 calc R
C12 C 0.2413(4) -0.0990(3) 0.0839(3) 0.0242(10) Uani 1 d .
C13 C 0.2687(4) -0.1733(3) 0.0428(3) 0.0300(11) Uani 1 d .
H13 H 0.2543 -0.2228 0.0770 0.036 Uiso 1 calc R
C14 C 0.3170(4) -0.1748(3) -0.0480(4) 0.0358(12) Uani 1 d .
H14 H 0.3305 -0.2255 -0.0798 0.043 Uiso 1 calc R
C15 C 0.3459(4) -0.1031(3) -0.0928(3) 0.0350(12) Uani 1 d .
H15 H 0.3802 -0.1041 -0.1556 0.042 Uiso 1 calc R
C16 C 0.3257(4) -0.0288(3) -0.0473(3) 0.0245(10) Uani 1 d .
C17 C 0.3698(5) 0.0481(3) -0.0908(4) 0.0432(13) Uani 1 d .
H17A H 0.2995 0.0731 -0.1323 0.065 Uiso 1 calc R
H17B H 0.4402 0.0363 -0.1316 0.065 Uiso 1 calc R
H17C H 0.3989 0.0859 -0.0373 0.065 Uiso 1 calc R
C21 C 0.0913(4) 0.0117(2) 0.2913(3) 0.0237(10) Uani 1 d .
H21A H 0.1249 0.0009 0.3607 0.028 Uiso 1 calc R
H21B H 0.0160 -0.0237 0.2762 0.028 Uiso 1 calc R
C22 C 0.0514(4) 0.1004(2) 0.2814(3) 0.0208(9) Uani 1 d .
C23 C -0.0181(4) 0.1369(3) 0.3512(3) 0.0288(11) Uani 1 d .
H23 H -0.0336 0.1084 0.4103 0.035 Uiso 1 calc R
C24 C -0.0649(5) 0.2150(3) 0.3352(3) 0.0388(12) Uani 1 d .
H24 H -0.1137 0.2405 0.3826 0.047 Uiso 1 calc R
C25 C -0.0400(5) 0.2553(3) 0.2495(3) 0.0356(12) Uani 1 d .
H25 H -0.0714 0.3091 0.2373 0.043 Uiso 1 calc R
C26 C 0.0313(4) 0.2171(3) 0.1809(3) 0.0280(10) Uani 1 d .
H26 H 0.0485 0.2453 0.1219 0.034 Uiso 1 calc R
C31 C 0.3229(4) -0.0089(2) 0.2744(3) 0.0202(9) Uani 1 d .
H31A H 0.3191 -0.0291 0.3432 0.024 Uiso 1 calc R
H31B H 0.3779 -0.0466 0.2397 0.024 Uiso 1 calc R
C32 C 0.3810(4) 0.0746(2) 0.2774(3) 0.0196(9) Uani 1 d .
C33 C 0.4663(4) 0.0966(3) 0.3558(3) 0.0274(11) Uani 1 d .
H33 H 0.4817 0.0616 0.4118 0.033 Uiso 1 calc R
C34 C 0.5289(4) 0.1705(3) 0.3513(3) 0.0323(11) Uani 1 d .
H34 H 0.5909 0.1863 0.4029 0.039 Uiso 1 calc R
C35 C 0.5006(4) 0.2207(3) 0.2715(3) 0.0287(11) Uani 1 d .
H35 H 0.5421 0.2721 0.2681 0.034 Uiso 1 calc R
C36 C 0.4114(4) 0.1970(2) 0.1951(3) 0.0246(10) Uani 1 d .
C37 C 0.3812(5) 0.2521(3) 0.1074(3) 0.0349(12) Uani 1 d .
H37A H 0.3937 0.2223 0.0460 0.052 Uiso 1 calc R
H37B H 0.4376 0.2999 0.1127 0.052 Uiso 1 calc R
H37C H 0.2924 0.2702 0.1063 0.052 Uiso 1 calc R
P1 P 0.24388(12) 0.06110(7) 0.59502(9) 0.0308(3) Uani 1 d .
F1 F 0.2796(3) -0.01078(16) 0.52096(19) 0.0464(7) Uani 1 d .
F2 F 0.2084(3) 0.13307(17) 0.6684(2) 0.0516(8) Uani 1 d .
F3 F 0.3919(3) 0.07465(17) 0.6269(2) 0.0553(8) Uani 1 d .
F4 F 0.2511(3) 0.12591(17) 0.5072(2) 0.0514(8) Uani 1 d .
F5 F 0.0967(3) 0.04749(16) 0.5619(2) 0.0447(7) Uani 1 d .
F6 F 0.2369(3) -0.00407(17) 0.68159(19) 0.0516(8) Uani 1 d .

loop_
_atom_site_aniso_label
_atom_site_aniso_U_11
_atom_site_aniso_U_22
_atom_site_aniso_U_33
_atom_site_aniso_U_23
_atom_site_aniso_U_13
_atom_site_aniso_U_12
Ir1 0.01955(9) 0.01768(9) 0.01600(9) 0.00062(7) 0.00084(6) 0.00037(8)
C1 0.016(2) 0.025(3) 0.019(2) -0.0034(19) -0.0018(19) 0.0024(19)
Cl1 0.0510(8) 0.0308(6) 0.0301(7) 0.0128(5) -0.0094(6) -0.0072(6)
N1 0.0169(19) 0.0193(19) 0.0200(19) -0.0034(15) -0.0016(15) 0.0025(15)
N2 0.023(2) 0.0208(19) 0.0166(19) -0.0012(14) -0.0008(15) 0.0010(15)
N3 0.0188(19) 0.024(2) 0.0208(19) -0.0042(15) 0.0034(15) -0.0007(15)
N4 0.0179(19) 0.0164(18) 0.0170(18) 0.0003(14) 0.0022(15) -0.0010(14)
C11 0.026(3) 0.021(2) 0.028(3) 0.0027(18) 0.000(2) -0.0026(18)
C12 0.021(2) 0.022(2) 0.029(3) -0.0021(19) -0.002(2) 0.0017(19)
C13 0.031(3) 0.021(2) 0.038(3) -0.001(2) 0.002(2) 0.003(2)
C14 0.036(3) 0.029(3) 0.043(3) -0.014(2) 0.007(2) 0.007(2)
C15 0.034(3) 0.040(3) 0.032(3) -0.012(2) 0.012(2) 0.006(2)
C16 0.016(2) 0.033(3) 0.025(2) -0.003(2) 0.0056(19) 0.000(2)
C17 0.039(3) 0.057(4) 0.034(3) -0.002(2) 0.007(2) 0.001(3)
C21 0.024(2) 0.026(2) 0.022(2) 0.0014(18) 0.0074(19) 0.0025(19)
C22 0.019(2) 0.023(2) 0.020(2) 0.0010(18) -0.0016(18) -0.0021(18)
C23 0.034(3) 0.035(3) 0.018(2) -0.001(2) 0.006(2) 0.001(2)
C24 0.048(3) 0.043(3) 0.027(3) -0.008(2) 0.009(2) 0.015(3)
C25 0.042(3) 0.028(3) 0.036(3) -0.002(2) -0.001(2) 0.013(2)
C26 0.032(3) 0.023(2) 0.028(3) -0.002(2) -0.002(2) 0.005(2)
C31 0.024(2) 0.020(2) 0.016(2) 0.0014(17) -0.0020(18) 0.0013(18)
C32 0.020(2) 0.023(2) 0.016(2) -0.0044(19) 0.0035(17) 0.0043(19)
C33 0.031(3) 0.025(2) 0.024(3) -0.0053(19) -0.005(2) 0.005(2)
C34 0.029(3) 0.032(3) 0.034(3) -0.016(2) -0.008(2) 0.002(2)
C35 0.028(3) 0.020(2) 0.038(3) -0.011(2) 0.003(2) -0.003(2)
C36 0.024(2) 0.020(2) 0.031(3) -0.0077(19) 0.009(2) 0.0015(19)
C37 0.040(3) 0.029(3) 0.037(3) 0.002(2) 0.006(2) -0.011(2)
P1 0.0316(7) 0.0332(7) 0.0273(7) -0.0016(5) 0.0009(5) 0.0011(6)
F1 0.061(2) 0.0439(17) 0.0334(16) -0.0129(13) 0.0002(14) 0.0070(15)
F2 0.055(2) 0.0507(19) 0.0500(19) -0.0162(15) 0.0068(15) 0.0174(15)
F3 0.0312(17) 0.0504(19) 0.083(2) -0.0246(16) -0.0045(16) 0.0029(14)
F4 0.0492(19) 0.0487(19) 0.059(2) 0.0217(15) 0.0174(16) 0.0029(15)
F5 0.0309(16) 0.064(2) 0.0383(17) 0.0140(14) -0.0035(13) -0.0084(14)
F6 0.072(2) 0.0513(19) 0.0298(16) 0.0110(13) -0.0054(15) 0.0026(16)

loop_
_atom_type_symbol
_atom_type_description
_atom_type_scat_dispersion_real
_atom_type_scat_dispersion_imag
_atom_type_scat_source
C C 0.0033 0.0016 'International Tables Vol C Tables 4.2.6.8 and 6.1.1.4'
H H 0.0000 0.0000 'International Tables Vol C Tables 4.2.6.8 and 6.1.1.4'
N N 0.0061 0.0033 'International Tables Vol C Tables 4.2.6.8 and 6.1.1.4'
Ir Ir -1.4442 7.9887 'International Tables Vol C Tables 4.2.6.8 and 6.1.1.4'
F F 0.0171 0.0103 'International Tables Vol C Tables 4.2.6.8 and 6.1.1.4'
P P 0.1023 0.0942 'International Tables Vol C Tables 4.2.6.8 and 6.1.1.4'
Cl Cl 0.1484 0.1585 'International Tables Vol C Tables 4.2.6.8 and 6.1.1.4'

loop_
_geom_angle_atom_site_label_1
_geom_angle_atom_site_label_2
_geom_angle_atom_site_label_3
_geom_angle
_geom_angle_site_symmetry_1
_geom_angle_publ_flag
N2 Ir1 N4 84.23(12) . y
N2 Ir1 N1 163.92(13) . y
N4 Ir1 N1 81.01(12) . y
N2 Ir1 C1 85.68(14) . y
N4 Ir1 C1 93.94(15) . y
N1 Ir1 C1 88.96(14) . y
N2 Ir1 N3 84.66(12) . y
N4 Ir1 N3 80.18(12) . y
N1 Ir1 N3 99.03(12) . y
C1 Ir1 N3 169.14(13) . y
N2 Ir1 Cl1 94.54(10) . y
N4 Ir1 Cl1 176.51(9) . y
N1 Ir1 Cl1 99.81(9) . y
C1 Ir1 Cl1 82.70(13) . y
N3 Ir1 Cl1 102.99(9) . y
C1 C1 Ir1 117.7(4) 3 y
C16 N1 C12 118.6(3) . y
C16 N1 Ir1 130.2(3) . y
C12 N1 Ir1 110.5(3) . y
C22 N2 C26 118.9(3) . y
C22 N2 Ir1 113.1(3) . y
C26 N2 Ir1 128.0(3) . y
C32 N3 C36 117.2(3) . y
C32 N3 Ir1 109.1(2) . y
C36 N3 Ir1 132.3(3) . y
C31 N4 C21 112.2(3) . y
C31 N4 C11 107.1(3) . y
C21 N4 C11 112.3(3) . y
C31 N4 Ir1 110.7(2) . y
C21 N4 Ir1 108.6(2) . y
C11 N4 Ir1 105.8(2) . y
N4 C11 C12 109.2(3) . y
N1 C12 C13 121.8(4) . y
N1 C12 C11 116.7(3) . y
C13 C12 C11 121.3(4) . y
C14 C13 C12 118.9(4) . y
C15 C14 C13 119.7(4) . y
C14 C15 C16 120.6(4) . y
N1 C16 C15 119.9(4) . y
N1 C16 C17 119.8(4) . y
C15 C16 C17 120.3(4) . y
N4 C21 C22 111.9(3) . y
N2 C22 C23 121.5(4) . y
N2 C22 C21 117.2(3) . y
C23 C22 C21 121.0(4) . y
C22 C23 C24 119.9(4) . y
C25 C24 C23 118.9(4) . y
C24 C25 C26 119.9(4) . y
N2 C26 C25 120.9(4) . y
C32 C31 N4 112.4(3) . y
N3 C32 C33 123.5(4) . y
N3 C32 C31 116.5(3) . y
C33 C32 C31 119.9(4) . y
C32 C33 C34 118.5(4) . y
C35 C34 C33 119.1(4) . y
C34 C35 C36 120.5(4) . y
N3 C36 C35 121.1(4) . y
N3 C36 C37 118.6(4) . y
C35 C36 C37 120.3(4) . y
F6 P1 F5 90.49(16) . y
F6 P1 F4 179.41(17) . y
F5 P1 F4 89.45(15) . y
F6 P1 F3 89.95(17) . y
F5 P1 F3 179.34(17) . y
F4 P1 F3 90.10(17) . y
F6 P1 F2 90.56(16) . y
F5 P1 F2 90.19(16) . y
F4 P1 F2 90.02(16) . y
F3 P1 F2 90.29(15) . y
F6 P1 F1 89.73(15) . y
F5 P1 F1 89.85(15) . y
F4 P1 F1 89.69(16) . y
F3 P1 F1 89.66(15) . y
F2 P1 F1 179.71(17) . y

loop_
_geom_bond_atom_site_label_1
_geom_bond_atom_site_label_2
_geom_bond_distance
_geom_bond_site_symmetry_2
_geom_bond_publ_flag
Ir1 N2 2.040(3) . y
Ir1 N4 2.043(3) . y
Ir1 N1 2.087(3) . y
Ir1 C1 2.102(4) . y
Ir1 N3 2.281(3) . y
Ir1 Cl1 2.3787(11) . y
C1 C1 1.518(8) 3 y
N1 C16 1.359(5) . y
N1 C12 1.370(5) . y
N2 C22 1.357(5) . y
N2 C26 1.359(5) . y
N3 C32 1.359(5) . y
N3 C36 1.363(5) . y
N4 C31 1.499(5) . y
N4 C21 1.507(5) . y
N4 C11 1.509(5) . y
C11 C12 1.510(6) . y
C12 C13 1.375(5) . y
C13 C14 1.366(6) . y
C14 C15 1.364(6) . y
C15 C16 1.384(6) . y
C16 C17 1.478(6) . y
C21 C22 1.512(6) . y
C22 C23 1.376(5) . y
C23 C24 1.378(6) . y
C24 C25 1.375(6) . y
C25 C26 1.389(6) . y
C31 C32 1.495(5) . y
C32 C33 1.378(6) . y
C33 C34 1.381(6) . y
C34 C35 1.366(6) . y
C35 C36 1.390(6) . y
C36 C37 1.500(6) . y
P1 F6 1.587(3) . y
P1 F5 1.594(3) . y
P1 F4 1.596(3) . y
P1 F3 1.599(3) . y
P1 F2 1.602(3) . y
P1 F1 1.607(3) . y
